data_4134088
loop_
_publ_author_name
'Kumar, Amit'
'Lionetti, Davide'
'Day, Victor'
'Blakemore, James D.'

_publ_section_title
;
 Redox-Inactive Metal Cations Modulate the Reduction Potential of the
 Uranyl Ion in Macrocyclic Complexes.
;
_journal_name_full 'Journal of the American Chemical Society'
_journal_paper_doi 10.1021/jacs.9b11903
_journal_year 2020
_chemical_formula_moiety 'C29 H34 F6 N4 O14 S2 U Y, C F3 O3 S'
_chemical_formula_sum 'C30 H34 F9 N4 O17 S3 U Y'
_chemical_formula_weight 1316.73
_space_group_crystal_system triclinic
_space_group_IT_number 2
_space_group_name_Hall '-P 1'
_space_group_name_H-M_alt 'P -1'
_atom_sites_solution_hydrogens geom
_audit_creation_date 2019-08-07
_audit_creation_method
;
Olex2 1.2
(compiled 2018.05.29 svn.r3508 for OlexSys, GUI svn.r5506)
;
_cell_angle_alpha 102.095(5)
_cell_angle_beta 102.738(6)
_cell_angle_gamma 103.991(5)
_cell_formula_units_Z 2
_cell_length_a 9.1814(6)
_cell_length_b 13.6032(8)
_cell_length_c 18.8769(12)
_cell_measurement_reflns_used 4780
_cell_measurement_temperature 200(2)
_cell_measurement_theta_max 69.826
_cell_measurement_theta_min 2.498
_cell_volume 2143.6(3)
_computing_cell_refinement 'SAINT v8.34A (Bruker, 2013)'
_computing_data_reduction 'SAINT v8.34A (Bruker, 2013)'
_computing_molecular_graphics 'Olex2 (Dolomanov et al., 2009)'
_computing_publication_material 'Olex2 (Dolomanov et al., 2009)'
_computing_structure_refinement 'ShelXL (Sheldrick, 2015)'
_diffrn_ambient_temperature 199.99
_diffrn_measured_fraction_theta_full 0.959
_diffrn_measured_fraction_theta_max 0.926
_diffrn_measurement_device_type 'Bruker APEX-II CCD'
_diffrn_measurement_method '\f and \w scans'
_diffrn_radiation_monochromator 'Bruker MicroStar microfocus rotating anode'
_diffrn_radiation_type CuK\a
_diffrn_radiation_wavelength 1.54178
_diffrn_reflns_av_R_equivalents 0.0767
_diffrn_reflns_av_unetI/netI 0.0677
_diffrn_reflns_Laue_measured_fraction_full 0.959
_diffrn_reflns_Laue_measured_fraction_max 0.926
_diffrn_reflns_limit_h_max 9
_diffrn_reflns_limit_h_min -11
_diffrn_reflns_limit_k_max 16
_diffrn_reflns_limit_k_min -16
_diffrn_reflns_limit_l_max 23
_diffrn_reflns_limit_l_min -21
_diffrn_reflns_number 28130
_diffrn_reflns_point_group_measured_fraction_full 0.959
_diffrn_reflns_point_group_measured_fraction_max 0.926
_diffrn_reflns_theta_full 66.000
_diffrn_reflns_theta_max 70.433
_diffrn_reflns_theta_min 2.498
_diffrn_standards_number 0
_exptl_absorpt_coefficient_mu 14.767
_exptl_absorpt_correction_T_max 0.5526
_exptl_absorpt_correction_T_min 0.3888
_exptl_absorpt_correction_type multi-scan
_exptl_crystal_colour orange
_exptl_crystal_density_diffrn 2.040
_exptl_crystal_description Chunk
_exptl_crystal_F_000 1276
_exptl_crystal_size_max 0.03
_exptl_crystal_size_mid 0.03
_exptl_crystal_size_min 0.025
_refine_diff_density_max 2.344
_refine_diff_density_min -1.182
_refine_diff_density_rms 0.179
_refine_ls_extinction_method none
_refine_ls_goodness_of_fit_ref 1.067
_refine_ls_hydrogen_treatment constr
_refine_ls_matrix_type full
_refine_ls_number_parameters 587
_refine_ls_number_reflns 7605
_refine_ls_number_restraints 0
_refine_ls_restrained_S_all 1.067
_refine_ls_R_factor_all 0.0669
_refine_ls_R_factor_gt 0.0498
_refine_ls_shift/su_max 0.000
_refine_ls_shift/su_mean 0.000
_refine_ls_structure_factor_coef Fsqd
_refine_ls_weighting_details 'w=1/[\s^2^(Fo^2^)+(0.0658P)^2^+5.3038P] where P=(Fo^2^+2Fc^2^)/3'
_refine_ls_weighting_scheme calc
_refine_ls_wR_factor_gt 0.1223
_refine_ls_wR_factor_ref 0.1326
_reflns_Friedel_coverage 0.000
_reflns_number_gt 6180
_reflns_number_total 7605
_reflns_threshold_expression 'I > 2\s(I)'
_cod_data_source_file ja9b11903_si_002.cif
_cod_data_source_block L(salben)UO2Y
_cod_original_cell_volume 2143.6(2)
_cod_database_code 4134088
_shelx_shelxl_version_number 2014/7
_shelx_space_group_comment
;
The symmetry employed for this shelxl refinement is uniquely defined
by the following loop, which should always be used as a source of
symmetry information in preference to the above space-group names.
They are only intended as comments.
;
_shelx_estimated_absorpt_t_max 0.709
_shelx_estimated_absorpt_t_min 0.666
_olex2_refinement_description
;
1. Fixed Uiso
 At 1.2 times of:
  All C(H) groups, All C(H,H) groups
 At 1.5 times of:
  All C(H,H,H) groups
2.a Secondary CH2 refined with riding coordinates:
 C22(H22A,H22B), C21(H21A,H21B), C13(H13A,H13B), C12(H12A,H12B), C11(H11A,
 H11B), C10(H10A,H10B), C9(H9A,H9B), C8(H8A,H8B), C24(H24A,H24B), C23(H23A,H23B)
2.b Me refined with riding coordinates:
 C25(H25A,H25B,H25C)
2.c Aromatic/amide H refined with riding coordinates:
 C20(H20), C17(H17), C16(H16), C15(H15), C5(H5), C4(H4), C3(H3), C1(H1)
2.d Idealised Me refined as rotating group:
 C2S(H2SA,H2SB,H2SC)
;
_olex2_submission_special_instructions 'No special instructions were received'

loop_
_space_group_symop_operation_xyz
'x, y, z'
'-x, -y, -z'

loop_
_atom_site_label
_atom_site_type_symbol
_atom_site_fract_x
_atom_site_fract_y
_atom_site_fract_z
_atom_site_U_iso_or_equiv
_atom_site_adp_type
_atom_site_occupancy
_atom_site_site_symmetry_order
_atom_site_calc_flag
_atom_site_refinement_flags_posn
U U 0.32334(4) 0.03904(2) 0.16143(2) 0.04278(11) Uani 1 1 d .
Y Y 0.53837(9) 0.32612(5) 0.28681(4) 0.04019(18) Uani 1 1 d .
O2 O 0.3920(7) 0.1560(4) 0.2834(3) 0.0400(12) Uani 1 1 d .
O1 O 0.4473(7) 0.2068(4) 0.1547(3) 0.0383(12) Uani 1 1 d .
O7 O 0.1326(7) 0.0507(5) 0.1525(4) 0.0477(14) Uani 1 1 d .
O8 O 0.5057(8) 0.0129(5) 0.1637(4) 0.0512(15) Uani 1 1 d .
N3 N 0.1934(9) -0.1570(6) 0.0876(5) 0.0504(19) Uani 1 1 d .
C22 C 0.2788(15) -0.2129(8) 0.1299(7) 0.060(3) Uani 1 1 d .
H22A H 0.3911 -0.1878 0.1327 0.072 Uiso 1 1 calc R
H22B H 0.2389 -0.2892 0.1034 0.072 Uiso 1 1 calc R
C21 C 0.2613(15) -0.1954(9) 0.2111(7) 0.064(3) Uani 1 1 d .
H21A H 0.1564 -0.2384 0.2097 0.077 Uiso 1 1 calc R
H21B H 0.3411 -0.2177 0.2430 0.077 Uiso 1 1 calc R
N2 N 0.2819(10) -0.0813(6) 0.2438(5) 0.0512(19) Uani 1 1 d .
C20 C 0.2602(13) -0.0574(8) 0.3074(7) 0.058(3) Uani 1 1 d .
H20 H 0.2443 -0.1125 0.3312 0.070 Uiso 1 1 calc R
C18 C 0.2559(12) 0.0454(9) 0.3501(6) 0.053(2) Uani 1 1 d .
C19 C 0.3111(11) 0.1424(8) 0.3344(5) 0.046(2) Uani 1 1 d .
C17 C 0.1839(15) 0.0414(10) 0.4073(7) 0.067(3) Uani 1 1 d .
H17 H 0.1539 -0.0232 0.4198 0.080 Uiso 1 1 calc R
C16 C 0.1545(14) 0.1286(10) 0.4464(6) 0.064(3) Uani 1 1 d .
H16 H 0.1018 0.1237 0.4841 0.077 Uiso 1 1 calc R
C15 C 0.2042(13) 0.2251(10) 0.4295(6) 0.059(3) Uani 1 1 d .
H15 H 0.1854 0.2862 0.4559 0.071 Uiso 1 1 calc R
C14 C 0.2806(10) 0.2306(8) 0.3740(5) 0.0455(19) Uani 1 1 d .
O3 O 0.3323(8) 0.3218(5) 0.3537(4) 0.0473(14) Uani 1 1 d .
C13 C 0.3165(13) 0.4151(8) 0.3984(6) 0.056(2) Uani 1 1 d .
H13A H 0.3708 0.4270 0.4524 0.068 Uiso 1 1 calc R
H13B H 0.2044 0.4079 0.3933 0.068 Uiso 1 1 calc R
C12 C 0.3877(14) 0.5055(9) 0.3710(7) 0.061(3) Uani 1 1 d .
H12A H 0.3197 0.5028 0.3215 0.073 Uiso 1 1 calc R
H12B H 0.4029 0.5735 0.4076 0.073 Uiso 1 1 calc R
O4 O 0.5339(9) 0.4938(5) 0.3641(5) 0.0580(17) Uani 1 1 d .
C11 C 0.6461(15) 0.5874(9) 0.3671(7) 0.066(3) Uani 1 1 d .
H11A H 0.6444 0.6479 0.4062 0.079 Uiso 1 1 calc R
H11B H 0.6264 0.6033 0.3177 0.079 Uiso 1 1 calc R
C10 C 0.8006(14) 0.5644(7) 0.3869(6) 0.059(3) Uani 1 1 d .
H10A H 0.8846 0.6222 0.3827 0.071 Uiso 1 1 calc R
H10B H 0.8265 0.5605 0.4399 0.071 Uiso 1 1 calc R
O5 O 0.7925(8) 0.4677(6) 0.3378(4) 0.0565(17) Uani 1 1 d .
C9 C 0.8894(13) 0.4743(9) 0.2886(7) 0.062(3) Uani 1 1 d .
H9A H 0.9270 0.4116 0.2807 0.074 Uiso 1 1 calc R
H9B H 0.9815 0.5380 0.3110 0.074 Uiso 1 1 calc R
C8 C 0.7933(13) 0.4795(8) 0.2143(7) 0.059(3) Uani 1 1 d .
H8A H 0.7715 0.5481 0.2199 0.071 Uiso 1 1 calc R
H8B H 0.8492 0.4705 0.1753 0.071 Uiso 1 1 calc R
O6 O 0.6492(7) 0.3939(5) 0.1937(4) 0.0471(14) Uani 1 1 d .
C6 C 0.5724(11) 0.3517(8) 0.1171(6) 0.046(2) Uani 1 1 d .
C7 C 0.4665(10) 0.2480(7) 0.0981(5) 0.0435(19) Uani 1 1 d .
C5 C 0.5885(13) 0.4054(9) 0.0647(7) 0.059(3) Uani 1 1 d .
H5 H 0.6555 0.4759 0.0800 0.070 Uiso 1 1 calc R
C4 C 0.5074(14) 0.3576(9) -0.0112(6) 0.059(3) Uani 1 1 d .
H4 H 0.5183 0.3952 -0.0478 0.071 Uiso 1 1 calc R
C3 C 0.4113(14) 0.2555(9) -0.0327(6) 0.057(2) Uani 1 1 d .
H3 H 0.3561 0.2226 -0.0845 0.068 Uiso 1 1 calc R
C2 C 0.3930(11) 0.1982(8) 0.0218(6) 0.047(2) Uani 1 1 d .
C1 C 0.3004(12) 0.0891(8) -0.0112(6) 0.051(2) Uani 1 1 d .
H1 H 0.2596 0.0677 -0.0647 0.061 Uiso 1 1 calc R
N1 N 0.2651(9) 0.0158(6) 0.0224(5) 0.0490(18) Uani 1 1 d .
C24 C 0.1765(15) -0.0896(8) -0.0258(6) 0.062(3) Uani 1 1 d .
H24A H 0.1976 -0.0990 -0.0756 0.074 Uiso 1 1 calc R
H24B H 0.0630 -0.0997 -0.0339 0.074 Uiso 1 1 calc R
C23 C 0.2235(14) -0.1703(9) 0.0113(7) 0.061(3) Uani 1 1 d .
H23A H 0.1630 -0.2422 -0.0214 0.073 Uiso 1 1 calc R
H23B H 0.3361 -0.1618 0.0174 0.073 Uiso 1 1 calc R
C25 C 0.0242(14) -0.1957(11) 0.0775(9) 0.078(4) Uani 1 1 d .
H25A H -0.0295 -0.1562 0.0487 0.116 Uiso 1 1 calc R
H25B H -0.0154 -0.2708 0.0500 0.116 Uiso 1 1 calc R
H25C H 0.0046 -0.1860 0.1271 0.116 Uiso 1 1 calc R
N1S N 0.7270(9) 0.2322(6) 0.2723(5) 0.0469(17) Uani 1 1 d .
C1S C 0.8030(12) 0.1786(8) 0.2623(6) 0.053(2) Uani 1 1 d .
C2S C 0.8979(14) 0.1127(9) 0.2503(8) 0.065(3) Uani 1 1 d .
H2SA H 0.9711 0.1417 0.2238 0.097 Uiso 1 1 calc GR
H2SB H 0.8316 0.0419 0.2197 0.097 Uiso 1 1 calc GR
H2SC H 0.9569 0.1087 0.2991 0.097 Uiso 1 1 calc GR
S1 S 0.1840(3) 0.35120(19) 0.16698(15) 0.0499(5) Uani 1 1 d .
F11 F 0.0504(10) 0.4605(8) 0.0907(5) 0.095(3) Uani 1 1 d .
F12 F 0.2168(15) 0.5512(6) 0.1942(7) 0.125(4) Uani 1 1 d .
F13 F 0.2946(14) 0.4890(11) 0.1014(9) 0.147(6) Uani 1 1 d .
O11 O 0.3452(8) 0.3779(5) 0.2150(4) 0.0473(14) Uani 1 1 d .
O12 O 0.1463(10) 0.2705(8) 0.0994(6) 0.081(3) Uani 1 1 d .
O13 O 0.0715(11) 0.3455(9) 0.2078(7) 0.088(3) Uani 1 1 d .
C26 C 0.1889(14) 0.4680(10) 0.1353(9) 0.070(3) Uani 1 1 d .
S2 S 0.7796(3) 0.32490(19) 0.46747(13) 0.0499(5) Uani 1 1 d .
F21 F 0.8219(17) 0.1985(10) 0.5483(8) 0.166(7) Uani 1 1 d .
F23 F 0.5859(16) 0.2074(11) 0.5204(7) 0.140(5) Uani 1 1 d .
F22 F 0.6669(15) 0.1216(7) 0.4371(9) 0.155(6) Uani 1 1 d .
O21 O 0.6422(8) 0.3182(6) 0.4085(4) 0.0524(15) Uani 1 1 d .
O22 O 0.8121(10) 0.4084(7) 0.5335(5) 0.069(2) Uani 1 1 d .
O23 O 0.9098(10) 0.3116(9) 0.4420(5) 0.080(3) Uani 1 1 d .
C27 C 0.705(2) 0.2058(12) 0.4946(11) 0.103(6) Uani 1 1 d .
S3 S 0.7897(4) -0.2098(2) 0.25518(18) 0.0661(7) Uani 1 1 d .
F31 F 0.6286(12) -0.0811(9) 0.2872(7) 0.113(3) Uani 1 1 d .
F32 F 0.6305(13) -0.1866(8) 0.3551(6) 0.107(3) Uani 1 1 d .
F33 F 0.8317(12) -0.0582(8) 0.3764(5) 0.106(3) Uani 1 1 d .
O31 O 0.9011(14) -0.2428(8) 0.3030(8) 0.101(4) Uani 1 1 d .
O32 O 0.8609(13) -0.1358(7) 0.2203(6) 0.087(3) Uani 1 1 d .
O33 O 0.6509(16) -0.2918(9) 0.2103(6) 0.107(4) Uani 1 1 d .
C28 C 0.7188(16) -0.1300(11) 0.3231(8) 0.074(3) Uani 1 1 d .

loop_
_atom_site_aniso_label
_atom_site_aniso_U_11
_atom_site_aniso_U_22
_atom_site_aniso_U_33
_atom_site_aniso_U_23
_atom_site_aniso_U_13
_atom_site_aniso_U_12
U 0.04027(17) 0.03191(15) 0.05384(18) 0.00516(12) 0.01360(13) 0.01238(11)
Y 0.0375(4) 0.0320(3) 0.0475(4) 0.0032(3) 0.0130(3) 0.0099(3)
O2 0.041(3) 0.033(3) 0.044(3) 0.005(2) 0.014(3) 0.010(2)
O1 0.032(3) 0.034(3) 0.048(3) 0.010(3) 0.010(3) 0.013(2)
O7 0.037(3) 0.039(3) 0.058(4) 0.002(3) 0.012(3) 0.007(3)
O8 0.042(3) 0.041(3) 0.065(4) 0.006(3) 0.014(3) 0.011(3)
N3 0.038(4) 0.037(4) 0.066(5) 0.000(4) 0.012(4) 0.007(3)
C22 0.072(7) 0.043(5) 0.066(6) 0.014(5) 0.015(6) 0.024(5)
C21 0.069(7) 0.046(6) 0.077(7) 0.022(5) 0.022(6) 0.013(5)
N2 0.050(5) 0.034(4) 0.070(5) 0.013(4) 0.017(4) 0.016(3)
C20 0.061(6) 0.041(5) 0.070(7) 0.025(5) 0.015(6) 0.007(4)
C18 0.045(5) 0.057(6) 0.058(5) 0.021(5) 0.014(5) 0.016(4)
C19 0.034(4) 0.055(5) 0.043(4) 0.011(4) 0.006(4) 0.009(4)
C17 0.068(7) 0.062(7) 0.069(7) 0.025(6) 0.021(6) 0.009(5)
C16 0.059(6) 0.076(7) 0.055(6) 0.014(6) 0.025(5) 0.012(6)
C15 0.057(6) 0.068(7) 0.052(5) 0.010(5) 0.022(5) 0.015(5)
C14 0.034(4) 0.054(5) 0.044(4) 0.008(4) 0.009(4) 0.013(4)
O3 0.048(4) 0.043(3) 0.050(3) 0.006(3) 0.019(3) 0.015(3)
C13 0.056(6) 0.050(5) 0.059(6) -0.003(5) 0.019(5) 0.019(5)
C12 0.065(7) 0.046(5) 0.069(7) 0.002(5) 0.019(6) 0.023(5)
O4 0.053(4) 0.036(3) 0.078(5) 0.001(3) 0.020(4) 0.013(3)
C11 0.081(8) 0.048(6) 0.065(6) 0.005(5) 0.026(6) 0.018(5)
C10 0.072(7) 0.028(4) 0.052(5) -0.001(4) -0.003(5) 0.001(4)
O5 0.051(4) 0.046(4) 0.067(4) 0.006(3) 0.019(4) 0.012(3)
C9 0.048(6) 0.049(5) 0.074(7) 0.001(5) 0.017(5) 0.002(4)
C8 0.051(6) 0.044(5) 0.075(7) 0.010(5) 0.025(5) 0.000(4)
O6 0.040(3) 0.036(3) 0.060(4) 0.005(3) 0.018(3) 0.004(3)
C6 0.037(4) 0.046(5) 0.060(5) 0.014(4) 0.021(4) 0.014(4)
C7 0.036(4) 0.044(5) 0.058(5) 0.011(4) 0.023(4) 0.019(4)
C5 0.055(6) 0.058(6) 0.072(7) 0.029(6) 0.027(6) 0.016(5)
C4 0.066(7) 0.064(6) 0.062(6) 0.030(5) 0.030(6) 0.023(5)
C3 0.061(6) 0.070(7) 0.056(6) 0.026(5) 0.027(5) 0.034(5)
C2 0.041(5) 0.049(5) 0.062(6) 0.019(5) 0.023(5) 0.022(4)
C1 0.045(5) 0.056(6) 0.046(5) 0.002(4) 0.001(4) 0.027(4)
N1 0.037(4) 0.041(4) 0.057(5) 0.001(4) 0.003(4) 0.010(3)
C24 0.072(7) 0.049(6) 0.045(5) -0.002(4) -0.004(5) 0.016(5)
C23 0.064(7) 0.051(6) 0.065(6) 0.005(5) 0.021(6) 0.021(5)
C25 0.050(6) 0.073(8) 0.090(9) 0.008(7) 0.017(7) -0.001(6)
N1S 0.042(4) 0.040(4) 0.057(4) 0.004(3) 0.013(4) 0.016(3)
C1S 0.042(5) 0.052(5) 0.054(5) 0.002(5) 0.006(4) 0.011(4)
C2S 0.058(6) 0.058(6) 0.084(8) 0.013(6) 0.027(6) 0.027(5)
S1 0.0428(12) 0.0470(12) 0.0649(14) 0.0162(11) 0.0206(11) 0.0171(9)
F11 0.081(5) 0.116(7) 0.112(6) 0.057(6) 0.026(5) 0.052(5)
F12 0.152(10) 0.045(4) 0.164(10) 0.024(5) 0.013(8) 0.036(5)
F13 0.122(8) 0.175(11) 0.253(15) 0.167(12) 0.117(10) 0.088(8)
O11 0.045(3) 0.048(3) 0.051(3) 0.009(3) 0.013(3) 0.022(3)
O12 0.058(5) 0.074(5) 0.082(6) -0.011(5) -0.010(4) 0.024(4)
O13 0.060(5) 0.117(8) 0.126(8) 0.060(7) 0.057(6) 0.045(5)
C26 0.057(7) 0.068(8) 0.110(10) 0.056(8) 0.035(7) 0.026(6)
S2 0.0507(13) 0.0448(11) 0.0480(11) 0.0018(10) 0.0092(10) 0.0172(10)
F21 0.152(11) 0.128(9) 0.179(12) 0.100(10) -0.045(10) 0.005(8)
F23 0.122(9) 0.151(11) 0.138(9) 0.088(9) 0.029(8) -0.010(8)
F22 0.135(9) 0.039(4) 0.236(15) 0.010(6) -0.012(10) 0.013(5)
O21 0.046(4) 0.055(4) 0.053(4) 0.011(3) 0.011(3) 0.015(3)
O22 0.062(5) 0.063(5) 0.065(5) -0.015(4) 0.017(4) 0.015(4)
O23 0.053(5) 0.112(7) 0.060(5) -0.007(5) 0.004(4) 0.038(5)
C27 0.103(12) 0.067(9) 0.122(14) 0.054(10) -0.008(11) 0.012(8)
S3 0.0724(18) 0.0514(14) 0.0691(16) 0.0169(13) 0.0199(15) 0.0089(12)
F31 0.093(6) 0.133(8) 0.147(9) 0.066(8) 0.041(6) 0.065(6)
F32 0.116(7) 0.110(7) 0.100(6) 0.040(6) 0.050(6) 0.018(6)
F33 0.101(7) 0.102(7) 0.084(5) -0.012(5) 0.011(5) 0.021(5)
O31 0.089(7) 0.074(6) 0.138(10) 0.037(7) 0.010(7) 0.035(5)
O32 0.105(7) 0.063(5) 0.106(7) 0.027(5) 0.061(6) 0.018(5)
O33 0.134(10) 0.071(6) 0.080(6) 0.015(5) 0.007(7) -0.009(6)
C28 0.063(7) 0.073(8) 0.084(8) 0.029(7) 0.020(7) 0.011(6)

loop_
_atom_type_symbol
_atom_type_description
_atom_type_scat_dispersion_real
_atom_type_scat_dispersion_imag
_atom_type_scat_source
C C 0.0181 0.0091 'International Tables Vol C Tables 4.2.6.8 and 6.1.1.4'
H H 0.0000 0.0000 'International Tables Vol C Tables 4.2.6.8 and 6.1.1.4'
F F 0.0727 0.0534 'International Tables Vol C Tables 4.2.6.8 and 6.1.1.4'
N N 0.0311 0.0180 'International Tables Vol C Tables 4.2.6.8 and 6.1.1.4'
O O 0.0492 0.0322 'International Tables Vol C Tables 4.2.6.8 and 6.1.1.4'
S S 0.3331 0.5567 'International Tables Vol C Tables 4.2.6.8 and 6.1.1.4'
U U -4.3638 13.4090 'International Tables Vol C Tables 4.2.6.8 and 6.1.1.4'
Y Y -0.2670 2.0244 'International Tables Vol C Tables 4.2.6.8 and 6.1.1.4'

loop_
_geom_angle_atom_site_label_1
_geom_angle_atom_site_label_2
_geom_angle_atom_site_label_3
_geom_angle
O2 U Y 34.58(14)
O2 U N3 141.9(2)
O2 U N2 76.5(2)
O2 U N1 147.5(2)
O1 U Y 38.19(15)
O1 U O2 72.6(2)
O1 U N3 145.5(2)
O1 U N2 146.9(2)
O1 U N1 77.3(2)
O7 U Y 95.1(2)
O7 U O2 85.9(3)
O7 U O1 98.5(2)
O7 U O8 173.7(3)
O7 U N3 87.6(3)
O7 U N2 90.7(3)
O7 U N1 86.7(3)
O8 U Y 91.2(2)
O8 U O2 99.6(3)
O8 U O1 86.3(3)
O8 U N3 86.1(3)
O8 U N2 87.4(3)
O8 U N1 90.4(3)
N3 U Y 175.0(2)
N2 U Y 109.6(2)
N2 U N3 66.1(3)
N1 U Y 115.17(18)
N1 U N3 69.1(3)
N1 U N2 135.2(3)
O2 Y U 34.62(14)
O2 Y O1 69.59(19)
O2 Y O3 65.1(2)
O2 Y O4 126.4(2)
O2 Y O5 147.2(2)
O2 Y O6 132.1(2)
O2 Y N1S 80.0(2)
O1 Y U 35.15(13)
O3 Y U 91.61(15)
O3 Y O1 115.0(2)
O4 Y U 150.53(17)
O4 Y O1 143.3(2)
O4 Y O3 62.0(2)
O4 Y O5 64.2(2)
O5 Y U 145.23(17)
O5 Y O1 123.0(2)
O5 Y O3 120.6(2)
O6 Y U 97.65(15)
O6 Y O1 63.46(19)
O6 Y O3 145.8(2)
O6 Y O4 98.0(2)
O6 Y O5 63.8(2)
N1S Y U 70.26(19)
N1S Y O1 72.0(2)
N1S Y O3 136.6(3)
N1S Y O4 137.8(3)
N1S Y O5 76.8(3)
N1S Y O6 77.2(3)
O11 Y U 87.81(17)
O11 Y O2 100.5(2)
O11 Y O1 71.5(2)
O11 Y O3 73.7(2)
O11 Y O4 72.9(2)
O11 Y O5 112.2(2)
O11 Y O6 73.8(2)
O11 Y N1S 140.7(3)
O21 Y U 107.59(18)
O21 Y O2 78.1(2)
O21 Y O1 138.0(2)
O21 Y O3 71.7(2)
O21 Y O4 78.0(3)
O21 Y O5 74.3(3)
O21 Y O6 134.5(2)
O21 Y N1S 76.7(3)
O21 Y O11 142.3(2)
Y O2 U 110.8(2)
C19 O2 U 123.8(5)
C19 O2 Y 120.7(5)
U O1 Y 106.7(2)
C7 O1 U 134.1(5)
C7 O1 Y 119.0(5)
C22 N3 U 104.6(6)
C22 N3 C23 109.0(8)
C22 N3 C25 111.8(10)
C23 N3 U 107.0(6)
C25 N3 U 114.7(7)
C25 N3 C23 109.5(10)
N3 C22 H22A 109.4
N3 C22 H22B 109.4
N3 C22 C21 111.2(9)
H22A C22 H22B 108.0
C21 C22 H22A 109.4
C21 C22 H22B 109.4
C22 C21 H21A 109.8
C22 C21 H21B 109.8
H21A C21 H21B 108.3
N2 C21 C22 109.2(8)
N2 C21 H21A 109.8
N2 C21 H21B 109.8
C21 N2 U 117.8(7)
C20 N2 U 126.0(7)
C20 N2 C21 115.8(9)
N2 C20 H20 115.9
N2 C20 C18 128.2(9)
C18 C20 H20 115.9
C19 C18 C20 125.2(9)
C17 C18 C20 115.0(10)
C17 C18 C19 119.8(10)
O2 C19 C18 124.4(9)
O2 C19 C14 117.5(8)
C14 C19 C18 118.1(9)
C18 C17 H17 119.1
C16 C17 C18 121.9(11)
C16 C17 H17 119.1
C17 C16 H16 120.6
C17 C16 C15 118.8(10)
C15 C16 H16 120.6
C16 C15 H15 120.1
C14 C15 C16 119.8(11)
C14 C15 H15 120.1
C15 C14 C19 121.5(10)
O3 C14 C19 115.0(8)
O3 C14 C15 123.5(9)
C14 O3 Y 115.9(5)
C14 O3 C13 115.9(7)
C13 O3 Y 122.6(6)
O3 C13 H13A 110.2
O3 C13 H13B 110.2
O3 C13 C12 107.7(8)
H13A C13 H13B 108.5
C12 C13 H13A 110.2
C12 C13 H13B 110.2
C13 C12 H12A 110.7
C13 C12 H12B 110.7
H12A C12 H12B 108.8
O4 C12 C13 105.5(9)
O4 C12 H12A 110.7
O4 C12 H12B 110.7
C12 O4 Y 118.7(6)
C11 O4 Y 118.3(6)
C11 O4 C12 115.1(8)
O4 C11 H11A 110.9
O4 C11 H11B 110.9
O4 C11 C10 104.3(9)
H11A C11 H11B 108.9
C10 C11 H11A 110.9
C10 C11 H11B 110.9
C11 C10 H10A 109.6
C11 C10 H10B 109.6
H10A C10 H10B 108.1
O5 C10 C11 110.3(8)
O5 C10 H10A 109.6
O5 C10 H10B 109.6
C10 O5 Y 118.8(6)
C10 O5 C9 116.2(8)
C9 O5 Y 115.8(6)
O5 C9 H9A 110.1
O5 C9 H9B 110.1
O5 C9 C8 108.0(9)
H9A C9 H9B 108.4
C8 C9 H9A 110.1
C8 C9 H9B 110.1
C9 C8 H8A 110.7
C9 C8 H8B 110.7
H8A C8 H8B 108.8
O6 C8 C9 105.4(9)
O6 C8 H8A 110.7
O6 C8 H8B 110.7
C8 O6 Y 123.1(6)
C6 O6 Y 120.3(5)
C6 O6 C8 116.6(8)
O6 C6 C7 113.9(8)
C5 C6 O6 123.7(9)
C5 C6 C7 122.2(10)
O1 C7 C6 117.5(9)
O1 C7 C2 125.5(8)
C2 C7 C6 117.0(9)
C6 C5 H5 119.8
C6 C5 C4 120.3(10)
C4 C5 H5 119.8
C5 C4 H4 120.3
C3 C4 C5 119.3(10)
C3 C4 H4 120.3
C4 C3 H3 119.5
C4 C3 C2 121.0(10)
C2 C3 H3 119.5
C7 C2 C3 119.7(9)
C7 C2 C1 126.6(9)
C3 C2 C1 113.7(9)
C2 C1 H1 115.6
N1 C1 C2 128.9(9)
N1 C1 H1 115.6
C1 N1 U 126.8(6)
C1 N1 C24 116.9(9)
C24 N1 U 116.2(7)
N1 C24 H24A 109.8
N1 C24 H24B 109.8
N1 C24 C23 109.4(9)
H24A C24 H24B 108.2
C23 C24 H24A 109.8
C23 C24 H24B 109.8
N3 C23 C24 110.8(9)
N3 C23 H23A 109.5
N3 C23 H23B 109.5
C24 C23 H23A 109.5
C24 C23 H23B 109.5
H23A C23 H23B 108.1
N3 C25 H25A 109.5
N3 C25 H25B 109.5
N3 C25 H25C 109.5
H25A C25 H25B 109.5
H25A C25 H25C 109.5
H25B C25 H25C 109.5
C1S N1S Y 172.9(8)
N1S C1S C2S 179.7(15)
C1S C2S H2SA 109.5
C1S C2S H2SB 109.5
C1S C2S H2SC 109.5
H2SA C2S H2SB 109.5
H2SA C2S H2SC 109.5
H2SB C2S H2SC 109.5
O11 S1 C26 101.8(5)
O12 S1 O11 114.4(5)
O12 S1 O13 116.7(7)
O12 S1 C26 103.6(7)
O13 S1 O11 113.5(5)
O13 S1 C26 104.6(6)
S1 O11 Y 148.9(4)
F11 C26 S1 111.5(8)
F11 C26 F12 104.4(11)
F12 C26 S1 110.1(9)
F13 C26 S1 112.5(9)
F13 C26 F11 109.7(12)
F13 C26 F12 108.3(13)
O21 S2 C27 99.9(6)
O22 S2 O21 112.9(5)
O22 S2 O23 116.6(5)
O22 S2 C27 104.4(8)
O23 S2 O21 115.1(5)
O23 S2 C27 105.5(9)
S2 O21 Y 148.1(4)
F21 C27 S2 107.3(12)
F23 C27 S2 112.5(13)
F23 C27 F21 109.5(18)
F23 C27 F22 109.9(16)
F22 C27 S2 110.5(15)
F22 C27 F21 106.9(17)
O31 S3 C28 102.8(7)
O32 S3 O31 112.9(7)
O32 S3 O33 118.0(7)
O32 S3 C28 103.0(6)
O33 S3 O31 114.8(7)
O33 S3 C28 102.7(8)
F31 C28 S3 109.7(10)
F32 C28 S3 113.0(10)
F32 C28 F31 105.8(12)
F33 C28 S3 112.6(10)
F33 C28 F31 107.6(13)
F33 C28 F32 107.7(12)

loop_
_geom_bond_atom_site_label_1
_geom_bond_atom_site_label_2
_geom_bond_distance
U Y 3.8843(8)
U O2 2.361(6)
U O1 2.334(6)
U O7 1.771(6)
U O8 1.788(7)
U N3 2.579(8)
U N2 2.504(8)
U N1 2.495(9)
Y O2 2.358(6)
Y O1 2.507(6)
Y O3 2.491(6)
Y O4 2.452(7)
Y O5 2.478(7)
Y O6 2.448(6)
Y N1S 2.416(8)
Y O11 2.329(6)
Y O21 2.320(7)
O2 C19 1.355(11)
O1 C7 1.331(11)
N3 C22 1.448(14)
N3 C23 1.507(14)
N3 C25 1.470(14)
C22 H22A 0.9900
C22 H22B 0.9900
C22 C21 1.551(17)
C21 H21A 0.9900
C21 H21B 0.9900
C21 N2 1.494(14)
N2 C20 1.249(15)
C20 H20 0.9500
C20 C18 1.475(16)
C18 C19 1.411(14)
C18 C17 1.389(16)
C19 C14 1.399(14)
C17 H17 0.9500
C17 C16 1.378(18)
C16 H16 0.9500
C16 C15 1.408(17)
C15 H15 0.9500
C15 C14 1.388(14)
C14 O3 1.381(12)
O3 C13 1.428(12)
C13 H13A 0.9900
C13 H13B 0.9900
C13 C12 1.495(16)
C12 H12A 0.9900
C12 H12B 0.9900
C12 O4 1.419(13)
O4 C11 1.412(13)
C11 H11A 0.9900
C11 H11B 0.9900
C11 C10 1.510(18)
C10 H10A 0.9900
C10 H10B 0.9900
C10 O5 1.416(12)
O5 C9 1.423(13)
C9 H9A 0.9900
C9 H9B 0.9900
C9 C8 1.509(17)
C8 H8A 0.9900
C8 H8B 0.9900
C8 O6 1.448(11)
O6 C6 1.387(12)
C6 C7 1.427(13)
C6 C5 1.360(14)
C7 C2 1.389(14)
C5 H5 0.9500
C5 C4 1.391(17)
C4 H4 0.9500
C4 C3 1.373(17)
C3 H3 0.9500
C3 C2 1.428(14)
C2 C1 1.443(14)
C1 H1 0.9500
C1 N1 1.304(13)
N1 C24 1.452(13)
C24 H24A 0.9900
C24 H24B 0.9900
C24 C23 1.517(16)
C23 H23A 0.9900
C23 H23B 0.9900
C25 H25A 0.9800
C25 H25B 0.9800
C25 H25C 0.9800
N1S C1S 1.141(13)
C1S C2S 1.412(15)
C2S H2SA 0.9800
C2S H2SB 0.9800
C2S H2SC 0.9800
S1 O11 1.468(7)
S1 O12 1.410(9)
S1 O13 1.416(8)
S1 C26 1.805(11)
F11 C26 1.328(15)
F12 C26 1.338(18)
F13 C26 1.284(16)
S2 O21 1.457(7)
S2 O22 1.419(8)
S2 O23 1.419(9)
S2 C27 1.824(15)
F21 C27 1.345(19)
F23 C27 1.29(3)
F22 C27 1.32(2)
S3 O31 1.431(11)
S3 O32 1.423(9)
S3 O33 1.423(11)
S3 C28 1.837(16)
F31 C28 1.339(17)
F32 C28 1.313(15)
F33 C28 1.296(16)
